data_1536278
loop_
_publ_author_name
'Weigel, F.'
'Marquart, R.'

_publ_section_title
;
 Preparation and properties of some curium silicides
;
_journal_name_full 'Journal of the Less-Common Metals'
_journal_page_first 283
_journal_page_last 290
_journal_volume 90
_journal_year 1983
_chemical_formula_sum 'Cm Si1.5'
_space_group_IT_number 191
_symmetry_space_group_name_Hall '-P 6 2'
_symmetry_space_group_name_H-M 'P 6/m m m'
_cell_angle_alpha 90
_cell_angle_beta 90
_cell_angle_gamma 120
_cell_formula_units_Z 1
_cell_length_a 3.87
_cell_length_b 3.87
_cell_length_c 4.145
_cell_volume 53.762
_citation_journal_id_ASTM JCOMAH
_cod_data_source_file Weigel_JCOMAH_1983_314.cif
_cod_data_source_block Cm1Si1.5
_cod_original_cell_volume 53.7622
_cod_original_formula_sum 'Cm1 Si1.5'
_cod_database_code 1536278

loop_
_symmetry_equiv_pos_as_xyz
x,y,z
x-y,x,z
-y,x-y,z
-x,-y,z
-x+y,-x,z
y,-x+y,z
-y,-x,-z
x-y,-y,-z
x,x-y,-z
y,x,-z
-x+y,y,-z
-x,-x+y,-z
-x,-y,-z
-x+y,-x,-z
y,-x+y,-z
x,y,-z
x-y,x,-z
-y,x-y,-z
y,x,z
-x+y,y,z
-x,-x+y,z
-y,-x,z
x-y,-y,z
x,x-y,z

loop_
_atom_site_label
_atom_site_type_symbol
_atom_site_fract_x
_atom_site_fract_y
_atom_site_fract_z
_atom_site_occupancy
_atom_site_U_iso_or_equiv
Cm1 Cm 0 0 0 1 0.0
Si1 Si 0.33333 0.66667 0.5 0.75 0.0
